data_1535093
loop_
_publ_author_name
'Belokoneva, E.L.'
'Mill', B.V.'

_publ_section_title
;
 Crystal structure of alpha-Tl Sb O Ge O4 - high-temperature modification
 of K Ti O P O4.
;
_journal_name_full 'Zhurnal Neorganicheskoi Khimii'
_journal_page_first 252
_journal_page_last 256
_journal_volume 37
_journal_year 1992
_chemical_formula_sum 'Ge O5 Sb Tl'
_chemical_name_systematic 'Tl Sb O (Ge O4)'
_space_group_IT_number 52
_symmetry_space_group_name_Hall '-P 2n 2bc'
_symmetry_space_group_name_H-M 'P n a n'
_cell_angle_alpha 90
_cell_angle_beta 90
_cell_angle_gamma 90
_cell_formula_units_Z 8
_cell_length_a 13.355
_cell_length_b 6.666
_cell_length_c 10.754
_cell_volume 957.369
_citation_journal_id_ASTM ZNOKAQ
_cod_data_source_file Belokoneva_ZNOKAQ_1992_1253.cif
_cod_data_source_block Ge1O5Sb1Tl1
_cod_original_cell_volume 957.3687
_cod_original_sg_symbol_Hall '-P 2a 2bc (-x,z,y)'
_cod_original_formula_sum 'Ge1 O5 Sb1 Tl1'
_cod_database_code 1535093

loop_
_symmetry_equiv_pos_as_xyz
x,y,z
-x+1/2,y,-z
x,-y+1/2,-z+1/2
-x+1/2,-y+1/2,z+1/2
-x,-y,-z
x-1/2,-y,z
-x,y-1/2,z-1/2
x-1/2,y-1/2,-z-1/2

loop_
_atom_site_label
_atom_site_type_symbol
_atom_site_fract_x
_atom_site_fract_y
_atom_site_fract_z
_atom_site_occupancy
_atom_site_U_iso_or_equiv
O2 O-2 0.0189 0.2024 -0.1303 1 0.0
Ge2 Ge+4 0.0681 0.75 0.25 1 0.0
Tl2 Tl+1 -0.1422 0.4556 0.1548 0.65 0.0
O5 O-2 -0.2412 -0.2253 -0.1271 1 0.0
Tl1 Tl+1 -0.1377 0.0335 0.3966 0.35 0.0
Ge1 Ge+4 0.25 0.0667 0 1 0.0
O3 O-2 -0.0267 -0.2096 -0.1225 1 0.0
Sb2 Sb+5 0 0 0 1 0.0
O4 O-2 -0.1411 0.0413 -0.2875 1 0.0
O1 O-2 -0.1435 0.0844 0.0148 1 0.0
Sb1 Sb+5 0.1307 0.25 0.25 1 0.0
